data_2238919
loop_
_publ_author_name
'Cedillo-Cruz, Alberto'
'Aguilar, Mar\'ia Isabel'
'Jung-Cook, Helgi'

_publ_section_title
;
 (<i>S</i>)-(+)-<i>cis</i>-4'-Benzyloxypraziquantel
;
_journal_coeditor_code RZ5093
_journal_issue 12
_journal_name_full 'Acta Crystallographica Section E'
_journal_page_first o1835
_journal_page_last o1836
_journal_paper_doi 10.1107/S1600536813031735
_journal_volume 69
_journal_year 2013
_chemical_formula_iupac 'C26 H30 N2 O3'
_chemical_formula_moiety 'C26 H30 N2 O3'
_chemical_formula_sum 'C26 H30 N2 O3'
_chemical_formula_weight 418.52
_chemical_melting_point_gt 405
_chemical_melting_point_lt 408
_chemical_name_common
;
(<i>S</i>)-(+)-<i>cis</i>-4'-Benzyloxypraziquantel
;
_chemical_name_systematic
(<i>S</i>)-(+)-2-[<i>cis</i>-4-(Benzyloxy)cyclohexanecarbonyl]-1,2,3,6,7,11b-hexahydro-4<i>H</i>-pyrazino[2,1-<i>a</i>]isoquinolin-4-one
_space_group_crystal_system monoclinic
_space_group_IT_number 4
_space_group_name_Hall 'P 2yb'
_space_group_name_H-M_alt 'P 1 21 1'
_symmetry_space_group_name_Hall 'P 2yb'
_symmetry_space_group_name_H-M 'P 1 21 1'
_atom_sites_solution_hydrogens geom
_atom_sites_solution_primary direct
_atom_sites_solution_secondary difmap
_audit_creation_method SHELXL-2013
_cell_angle_alpha 90
_cell_angle_beta 117.399(13)
_cell_angle_gamma 90
_cell_formula_units_Z 4
_cell_length_a 15.007(2)
_cell_length_b 10.3322(8)
_cell_length_c 16.019(2)
_cell_measurement_reflns_used 1613
_cell_measurement_temperature 130(2)
_cell_measurement_theta_max 73.2521
_cell_measurement_theta_min 3.3398
_cell_volume 2205.2(5)
_computing_cell_refinement 'CrysAlis PRO (Agilent, 2011)'
_computing_data_collection 'CrysAlis PRO (Agilent, 2011)'
_computing_data_reduction 'CrysAlis PRO (Agilent, 2011)'
_computing_molecular_graphics
;
Mercury (Macrae <i>et al.</i>, 2006) and
ORTEP-3 for Windows (Farrugia, 2012)
;
_computing_publication_material
;
WinGX (Farrugia, 2012) and publCIF (Westrip, 2010)
;
_computing_structure_refinement 'SHELXL2013 (Sheldrick, 2008)'
_computing_structure_solution 'SHELXS2013 (Sheldrick, 2008)'
_diffrn_ambient_temperature 130(2)
_diffrn_detector_area_resol_mean 10.4685
_diffrn_measured_fraction_theta_full 0.996
_diffrn_measured_fraction_theta_max 0.995
_diffrn_measurement_device_type 'Oxford Diffraction Xcalibur (Atlas, Gemini)'
_diffrn_measurement_method '\w scans'
_diffrn_radiation_monochromator Graphite
_diffrn_radiation_source 'Enhance (Cu) X-ray Source'
_diffrn_radiation_type 'Cu K\a'
_diffrn_radiation_wavelength 1.54184
_diffrn_reflns_av_R_equivalents 0.0567
_diffrn_reflns_limit_h_max 18
_diffrn_reflns_limit_h_min -17
_diffrn_reflns_limit_k_max 7
_diffrn_reflns_limit_k_min -12
_diffrn_reflns_limit_l_max 18
_diffrn_reflns_limit_l_min -19
_diffrn_reflns_number 8420
_diffrn_reflns_theta_full 67.684
_diffrn_reflns_theta_max 68.251
_diffrn_reflns_theta_min 5.542
_exptl_absorpt_coefficient_mu 0.656
_exptl_absorpt_correction_T_max 0.979
_exptl_absorpt_correction_T_min 0.937
_exptl_absorpt_correction_type analytical
_exptl_absorpt_process_details
;
[CrysAlis PRO (Agilent, 2011), based on expressions derived by Clark &
Reid
(1995)]
;
_exptl_crystal_colour colourless
_exptl_crystal_density_diffrn 1.261
_exptl_crystal_density_method 'not measured'
_exptl_crystal_description needle
_exptl_crystal_F_000 896
_exptl_crystal_size_max 0.590
_exptl_crystal_size_mid 0.308
_exptl_crystal_size_min 0.129
_refine_diff_density_max 0.248
_refine_diff_density_min -0.230
_refine_ls_abs_structure_details
;
Flack parameter determined using 868 quotients
[(<i>I</i>^+^)-(<i>I</i>^-^)]/[(<i>I</i>^+^)+(<i>I</i>^-^)]
(Parsons <i>et al.</i>, 2013)
;
_refine_ls_abs_structure_Flack 0.4(3)
_refine_ls_extinction_coef 0.00115(17)
_refine_ls_extinction_expression Fc^*^=kFc[1+0.001xFc^2^\l^3^/sin(2\q)]^-1/4^
_refine_ls_extinction_method 'SHELXL2013 (Sheldrick, 2008)'
_refine_ls_goodness_of_fit_ref 1.029
_refine_ls_hydrogen_treatment constr
_refine_ls_matrix_type full
_refine_ls_number_parameters 558
_refine_ls_number_reflns 5852
_refine_ls_number_restraints 4
_refine_ls_restrained_S_all 1.030
_refine_ls_R_factor_all 0.0913
_refine_ls_R_factor_gt 0.0521
_refine_ls_shift/su_max 0.000
_refine_ls_shift/su_mean 0.000
_refine_ls_structure_factor_coef Fsqd
_refine_ls_weighting_details 'w=1/[\s^2^(Fo^2^)+(0.0462P)^2^+0.6847P] where P=(Fo^2^+2Fc^2^)/3'
_refine_ls_weighting_scheme calc
_refine_ls_wR_factor_gt 0.1103
_refine_ls_wR_factor_ref 0.1373
_reflns_number_gt 3845
_reflns_number_total 5852
_reflns_threshold_expression I>2\s(I)
_cod_data_source_file rz5093.cif
_cod_data_source_block I
_cod_database_code 2238919
_shelx_space_group_comment
;
The symmetry employed for this shelxl refinement is uniquely defined
by the following loop, which should always be used as a source of
symmetry information in preference to the above space-group names.
They are only intended as comments.
;
_shelx_estimated_absorpt_t_min 0.698
_shelx_estimated_absorpt_t_max 0.920
_shelxl_version_number .2013

loop_
_space_group_symop_operation_xyz
'x, y, z'
'-x, y+1/2, -z'

loop_
_atom_site_type_symbol
_atom_site_label
_atom_site_fract_x
_atom_site_fract_y
_atom_site_fract_z
_atom_site_U_iso_or_equiv
_atom_site_adp_type
_atom_site_calc_flag
_atom_site_occupancy
_atom_site_disorder_assembly
_atom_site_disorder_group
O O1 0.6375(3) 0.2009(4) 0.7391(3) 0.0452(10) Uani d 1 . .
O O2 0.2778(3) 0.1973(4) 0.5624(3) 0.0489(11) Uani d 1 . .
N N1 0.5909(3) 0.4128(4) 0.7198(3) 0.0346(11) Uani d 1 . .
N N2 0.3976(3) 0.3440(4) 0.5860(3) 0.0350(11) Uani d 1 . .
C C12 0.5135(3) 0.5133(5) 0.6799(3) 0.0289(12) Uani d 1 . .
H H12 0.4792 0.5224 0.7203 0.035 Uiso calc 1 . .
C C13 0.3000(4) 0.3110(5) 0.5562(4) 0.0341(13) Uani d 1 . .
C C16 0.0377(4) 0.4631(6) 0.4195(4) 0.0423(15) Uani d 1 . .
H H16C -0.0294 0.4226 0.3863 0.051 Uiso calc 1 . .
H H16D 0.0492 0.5139 0.3729 0.051 Uiso calc 1 . .
C C2 0.4924(4) 0.7477(5) 0.6361(3) 0.0331(13) Uani d 1 . .
H H2 0.4226 0.7356 0.6154 0.040 Uiso calc 1 . .
C C19 0.2203(4) 0.4976(5) 0.5981(4) 0.0351(13) Uani d 1 . .
H H19A 0.2028 0.4424 0.6389 0.042 Uiso calc 1 . .
H H19B 0.2880 0.5341 0.6369 0.042 Uiso calc 1 . .
C C9 0.5738(4) 0.2851(6) 0.6990(4) 0.0349(13) Uani d 1 . .
O O3 0.0086(3) 0.4888(4) 0.5570(3) 0.0477(11) Uani d 1 . .
C C1 0.5582(4) 0.6432(5) 0.6747(3) 0.0286(12) Uani d 1 . .
C C11 0.4367(4) 0.4709(5) 0.5816(4) 0.0330(12) Uani d 1 . .
H H11A 0.3811 0.5343 0.5554 0.040 Uiso calc 1 . .
H H11B 0.4687 0.4678 0.5396 0.040 Uiso calc 1 . .
C C10 0.4747(4) 0.2445(5) 0.6220(4) 0.0386(14) Uani d 1 . .
H H10A 0.4852 0.2116 0.5692 0.046 Uiso calc 1 . .
H H10B 0.4494 0.1715 0.6452 0.046 Uiso calc 1 . .
C C14 0.2207(4) 0.4154(5) 0.5181(4) 0.0350(13) Uani d 1 . .
H H14 0.2362 0.4734 0.4765 0.042 Uiso calc 1 . .
C C7 0.7334(4) 0.5547(6) 0.7575(4) 0.0434(15) Uani d 1 . .
H H7A 0.7946 0.5911 0.8099 0.052 Uiso calc 1 . .
H H7B 0.7533 0.5123 0.7132 0.052 Uiso calc 1 . .
C C15 0.1172(4) 0.3573(6) 0.4602(4) 0.0396(14) Uani d 1 . .
H H15C 0.1008 0.2991 0.5003 0.048 Uiso calc 1 . .
H H15D 0.1172 0.3051 0.4083 0.048 Uiso calc 1 . .
C C17 0.0396(4) 0.5545(6) 0.4957(4) 0.0409(14) Uani d 1 . .
H H17 -0.0072 0.6283 0.4648 0.049 Uiso calc 1 . .
C C6 0.6612(4) 0.6616(5) 0.7082(3) 0.0324(13) Uani d 1 . .
C C22 -0.2257(4) 0.3782(7) 0.5544(4) 0.0466(16) Uani d 1 . .
H H22 -0.2742 0.4268 0.5034 0.056 Uiso calc 1 . .
C C18 0.1439(4) 0.6076(6) 0.5572(4) 0.0421(15) Uani d 1 . .
H H18A 0.1432 0.6589 0.6091 0.051 Uiso calc 1 . .
H H18B 0.1638 0.6656 0.5195 0.051 Uiso calc 1 . .
C C8 0.6880(4) 0.4558(6) 0.7955(4) 0.0444(16) Uani d 1 . .
H H8A 0.7338 0.3809 0.8208 0.053 Uiso calc 1 . .
H H8B 0.6781 0.4941 0.8473 0.053 Uiso calc 1 . .
C C5 0.6944(4) 0.7833(6) 0.6972(4) 0.0432(15) Uani d 1 . .
H H5 0.7638 0.7960 0.7165 0.052 Uiso calc 1 . .
C C21 -0.1238(4) 0.3933(6) 0.5797(4) 0.0406(14) Uani d 1 . .
C C3 0.5275(4) 0.8674(5) 0.6280(3) 0.0372(14) Uani d 1 . .
H H3 0.4820 0.9372 0.6010 0.045 Uiso calc 1 . .
C C23 -0.2566(5) 0.2938(7) 0.6023(4) 0.0524(18) Uani d 1 . .
H H23 -0.3262 0.2839 0.5838 0.063 Uiso calc 1 . .
C C20 -0.0961(4) 0.4757(7) 0.5179(5) 0.0506(16) Uani d 1 . .
H H20A -0.1224 0.4356 0.4549 0.061 Uiso calc 1 . .
H H20B -0.1271 0.5623 0.5104 0.061 Uiso calc 1 . .
C C26 -0.0555(4) 0.3261(6) 0.6553(4) 0.0446(15) Uani d 1 . .
H H26 0.0142 0.3372 0.6747 0.054 Uiso calc 1 . .
C C25 -0.0867(4) 0.2407(7) 0.7045(4) 0.0514(17) Uani d 1 . .
H H25 -0.0380 0.1946 0.7569 0.062 Uiso calc 1 . .
C C4 0.6288(4) 0.8862(6) 0.6590(4) 0.0433(15) Uani d 1 . .
H H4 0.6535 0.9691 0.6542 0.052 Uiso calc 1 . .
C C24 -0.1862(4) 0.2229(7) 0.6780(4) 0.0547(18) Uani d 1 . .
H H24 -0.2072 0.1632 0.7106 0.066 Uiso calc 1 . .
C C15A 0.0948(4) 0.3602(6) -0.0635(4) 0.0425(14) Uani d 1 . .
H H15A 0.0977 0.3212 -0.1187 0.051 Uiso calc 1 . .
H H15B 0.0790 0.2905 -0.0300 0.051 Uiso calc 1 . .
C C16A 0.0117(4) 0.4614(6) -0.0971(4) 0.0434(15) Uani d 1 . .
H H16A 0.0228 0.5251 -0.1375 0.052 Uiso calc 1 . .
H H16B -0.0537 0.4187 -0.1353 0.052 Uiso calc 1 . .
N N1A 0.5699(3) 0.4053(4) 0.2033(3) 0.0333(10) Uani d 1 . .
O O1A 0.6124(3) 0.1921(4) 0.2158(3) 0.0442(10) Uani d 1 . .
N N2A 0.3746(3) 0.3446(4) 0.0686(3) 0.0354(11) Uani d 1 . .
C C13A 0.2762(4) 0.3121(6) 0.0364(4) 0.0389(14) Uani d 1 . .
C C1A 0.5421(4) 0.6375(5) 0.1644(3) 0.0313(12) Uani d 1 . .
O O2A 0.2541(3) 0.1984(4) 0.0393(3) 0.0564(12) Uani d 1 . .
C C10A 0.4491(4) 0.2433(5) 0.0997(4) 0.0392(14) Uani d 1 . .
H H10C 0.4583 0.2142 0.0453 0.047 Uiso calc 1 . .
H H10D 0.4228 0.1688 0.1205 0.047 Uiso calc 1 . .
C C11A 0.4143(4) 0.4725(5) 0.0676(4) 0.0350(13) Uani d 1 . .
H H11C 0.3594 0.5369 0.0457 0.042 Uiso calc 1 . .
H H11D 0.4437 0.4735 0.0235 0.042 Uiso calc 1 . .
C C9A 0.5500(4) 0.2787(5) 0.1779(4) 0.0357(13) Uani d 1 . .
C C12A 0.4943(4) 0.5080(5) 0.1658(4) 0.0316(12) Uani d 1 . .
H H12A 0.4615 0.5162 0.2075 0.038 Uiso calc 1 . .
C C14A 0.1972(4) 0.4180(6) 0.0019(4) 0.0387(13) Uani d 1 . .
H H14A 0.2153 0.4826 -0.0343 0.046 Uiso calc 1 . .
C C19A 0.1934(4) 0.4876(6) 0.0849(4) 0.0428(14) Uani d 1 . .
H H19C 0.1809 0.4239 0.1244 0.051 Uiso calc 1 . .
H H19D 0.2587 0.5300 0.1241 0.051 Uiso calc 1 . .
C C6A 0.6451(4) 0.6533(6) 0.1976(4) 0.0359(13) Uani d 1 . .
C C2A 0.4790(4) 0.7449(5) 0.1282(3) 0.0356(13) Uani d 1 . .
H H2A 0.4087 0.7350 0.1058 0.043 Uiso calc 1 . .
C C5A 0.6826(4) 0.7736(6) 0.1926(4) 0.0435(15) Uani d 1 . .
H H5A 0.7528 0.7837 0.2143 0.052 Uiso calc 1 . .
C C4A 0.6206(5) 0.8790(6) 0.1570(4) 0.0500(17) Uani d 1 . .
H H4A 0.6478 0.9610 0.1544 0.060 Uiso calc 1 . .
C C8A 0.6671(4) 0.4424(6) 0.2795(4) 0.0460(16) Uani d 1 . .
H H8D 0.7109 0.3653 0.3025 0.055 Uiso calc 1 . .
H H8C 0.6581 0.4783 0.3325 0.055 Uiso calc 1 . .
C C7A 0.7157(4) 0.5424(6) 0.2450(4) 0.0443(15) Uani d 1 . .
H H7C 0.7772 0.5757 0.2988 0.053 Uiso calc 1 . .
H H7D 0.7355 0.5017 0.2001 0.053 Uiso calc 1 . .
C C18A 0.1100(5) 0.5890(6) 0.0485(4) 0.0485(16) Uani d 1 . .
H H18C 0.1071 0.6313 0.1026 0.058 Uiso calc 1 . .
H H18D 0.1261 0.6563 0.0135 0.058 Uiso calc 1 . .
C C21A -0.1020(7) 0.3739(16) 0.1231(8) 0.0531(12) Uani d 0.772(8) A 2
C C17A 0.0086(5) 0.5313(6) -0.0152(5) 0.0531(12) Uani d 1 . .
H H17A -0.0413 0.6033 -0.0408 0.064 Uiso calc 1 A 1
C C3A 0.5177(4) 0.8653(6) 0.1249(3) 0.0398(14) Uani d 1 . .
H H3A 0.4744 0.9379 0.1008 0.048 Uiso calc 1 . .
C C26A -0.0429(5) 0.2988(7) 0.1947(5) 0.0605(19) Uani d 1 . .
H H26A 0.0269 0.3168 0.2272 0.073 Uiso calc 1 A 1
C C23A -0.2459(5) 0.2612(8) 0.1121(5) 0.064(2) Uani d 1 . .
H H23A -0.3163 0.2473 0.0829 0.077 Uiso calc 1 . .
C C24A -0.1851(5) 0.1881(8) 0.1876(5) 0.0590(19) Uani d 1 . .
H H24A -0.2136 0.1248 0.2113 0.071 Uiso calc 1 . .
C C25A -0.0821(5) 0.2051(7) 0.2303(5) 0.0610(19) Uani d 1 . .
H H25A -0.0394 0.1537 0.2827 0.073 Uiso calc 1 . .
C C22A -0.2069(5) 0.3544(8) 0.0777(5) 0.064(2) Uani d 1 . .
H H22A -0.2511 0.4107 0.0296 0.076 Uiso calc 1 A 1
O O3A -0.0272(4) 0.4294(5) 0.0256(4) 0.0387(13) Uani d 0.772(8) A 2
C C20A -0.0532(7) 0.4814(9) 0.0929(7) 0.0531(12) Uani d 0.772(8) A 2
H H20C -0.1006 0.5544 0.0654 0.064 Uiso calc 0.772(8) A 2
H H20D 0.0075 0.5139 0.1479 0.064 Uiso calc 0.772(8) A 2
O O3B 0.0059(15) 0.481(2) 0.0661(14) 0.0387(13) Uani d 0.228(8) A 1
C C20B -0.106(2) 0.457(3) 0.0344(19) 0.0531(12) Uani d 0.228(8) A 1
H H20E -0.1384 0.4129 -0.0276 0.064 Uiso calc 0.228(8) A 1
H H20F -0.1422 0.5381 0.0309 0.064 Uiso calc 0.228(8) A 1
C C21B -0.1030(16) 0.369(5) 0.112(3) 0.0531(12) Uani d 0.228(8) A 1

loop_
_atom_site_aniso_label
_atom_site_aniso_U_11
_atom_site_aniso_U_22
_atom_site_aniso_U_33
_atom_site_aniso_U_12
_atom_site_aniso_U_13
_atom_site_aniso_U_23
O1 0.049(2) 0.033(2) 0.063(3) 0.014(2) 0.034(2) 0.006(2)
O2 0.043(2) 0.028(2) 0.069(3) -0.0077(19) 0.020(2) 0.003(2)
N1 0.041(2) 0.028(3) 0.032(2) 0.007(2) 0.0143(19) -0.001(2)
N2 0.036(2) 0.025(3) 0.046(3) -0.002(2) 0.021(2) 0.003(2)
C12 0.032(3) 0.027(3) 0.032(3) 0.008(2) 0.018(2) 0.006(2)
C13 0.038(3) 0.032(3) 0.034(3) -0.004(3) 0.018(2) -0.003(3)
C16 0.038(3) 0.047(4) 0.037(3) -0.001(3) 0.014(2) 0.003(3)
C2 0.036(3) 0.031(3) 0.033(3) -0.002(3) 0.016(2) -0.001(3)
C19 0.035(3) 0.032(3) 0.037(3) -0.001(3) 0.016(2) 0.000(3)
C9 0.041(3) 0.032(3) 0.045(3) 0.008(3) 0.030(3) 0.009(3)
O3 0.0348(19) 0.057(3) 0.049(2) 0.006(2) 0.0168(18) 0.010(2)
C1 0.038(3) 0.024(3) 0.026(3) 0.005(2) 0.018(2) 0.003(2)
C11 0.033(3) 0.030(3) 0.039(3) 0.004(2) 0.018(2) 0.004(3)
C10 0.048(3) 0.023(3) 0.052(4) 0.005(3) 0.030(3) 0.001(3)
C14 0.035(3) 0.031(3) 0.040(3) -0.005(3) 0.018(2) 0.000(3)
C7 0.036(3) 0.041(4) 0.044(3) 0.000(3) 0.011(3) -0.008(3)
C15 0.040(3) 0.035(4) 0.041(3) -0.003(3) 0.016(3) -0.001(3)
C17 0.042(3) 0.039(4) 0.044(3) 0.009(3) 0.022(3) 0.014(3)
C6 0.035(3) 0.032(3) 0.029(3) -0.002(3) 0.013(2) -0.007(2)
C22 0.036(3) 0.065(5) 0.044(3) 0.007(3) 0.022(3) -0.006(3)
C18 0.048(3) 0.035(4) 0.042(3) -0.002(3) 0.020(3) -0.006(3)
C8 0.039(3) 0.045(4) 0.035(3) 0.013(3) 0.005(2) 0.001(3)
C5 0.041(3) 0.043(4) 0.048(3) -0.011(3) 0.022(3) -0.009(3)
C21 0.034(3) 0.043(4) 0.045(3) 0.002(3) 0.018(3) -0.006(3)
C3 0.047(3) 0.029(3) 0.032(3) -0.004(3) 0.016(2) -0.001(3)
C23 0.047(4) 0.077(5) 0.041(3) -0.012(3) 0.027(3) -0.011(4)
C20 0.036(3) 0.048(4) 0.065(4) 0.004(3) 0.020(3) 0.012(4)
C26 0.038(3) 0.043(4) 0.047(3) -0.005(3) 0.015(3) -0.004(3)
C25 0.054(4) 0.049(4) 0.041(3) -0.004(3) 0.013(3) -0.008(3)
C4 0.052(4) 0.037(4) 0.041(3) -0.013(3) 0.022(3) -0.008(3)
C24 0.056(4) 0.067(5) 0.051(4) -0.017(4) 0.033(3) -0.012(4)
C15A 0.037(3) 0.040(4) 0.047(3) -0.006(3) 0.017(3) -0.002(3)
C16A 0.041(3) 0.040(4) 0.046(3) 0.000(3) 0.018(3) 0.012(3)
N1A 0.039(2) 0.024(3) 0.038(2) 0.004(2) 0.019(2) 0.005(2)
O1A 0.048(2) 0.028(2) 0.065(3) 0.008(2) 0.032(2) 0.008(2)
N2A 0.041(3) 0.021(2) 0.047(3) 0.002(2) 0.022(2) 0.003(2)
C13A 0.042(3) 0.033(4) 0.038(3) -0.008(3) 0.016(3) -0.002(3)
C1A 0.038(3) 0.033(3) 0.024(3) -0.003(3) 0.016(2) -0.001(2)
O2A 0.047(2) 0.031(3) 0.085(3) -0.007(2) 0.025(2) 0.007(2)
C10A 0.050(3) 0.021(3) 0.050(3) 0.000(3) 0.025(3) -0.001(3)
C11A 0.044(3) 0.027(3) 0.036(3) -0.004(3) 0.020(3) 0.000(3)
C9A 0.047(3) 0.028(3) 0.044(3) 0.003(3) 0.031(3) 0.009(3)
C12A 0.043(3) 0.023(3) 0.036(3) 0.003(3) 0.025(2) 0.004(2)
C14A 0.042(3) 0.030(3) 0.042(3) -0.003(3) 0.017(3) 0.001(3)
C19A 0.050(3) 0.038(4) 0.038(3) 0.000(3) 0.019(3) 0.000(3)
C6A 0.045(3) 0.032(3) 0.036(3) -0.006(3) 0.023(3) -0.004(3)
C2A 0.048(3) 0.030(3) 0.032(3) -0.001(3) 0.021(3) 0.000(3)
C5A 0.048(3) 0.047(4) 0.034(3) -0.016(3) 0.018(3) -0.005(3)
C4A 0.070(4) 0.040(4) 0.039(3) -0.024(4) 0.024(3) -0.009(3)
C8A 0.047(3) 0.041(4) 0.044(3) 0.006(3) 0.016(3) 0.002(3)
C7A 0.038(3) 0.043(4) 0.052(4) -0.004(3) 0.021(3) -0.007(3)
C18A 0.072(4) 0.035(4) 0.039(3) 0.009(3) 0.026(3) 0.003(3)
C21A 0.063(3) 0.045(3) 0.066(3) 0.005(2) 0.042(2) -0.002(2)
C17A 0.063(3) 0.045(3) 0.066(3) 0.005(2) 0.042(2) -0.002(2)
C3A 0.063(4) 0.025(3) 0.034(3) -0.004(3) 0.025(3) -0.002(3)
C26A 0.051(4) 0.050(5) 0.080(5) -0.010(3) 0.029(4) -0.021(4)
C23A 0.049(4) 0.099(6) 0.048(4) -0.012(4) 0.025(3) -0.022(4)
C24A 0.062(4) 0.072(5) 0.055(4) -0.027(4) 0.037(4) -0.021(4)
C25A 0.063(4) 0.064(5) 0.052(4) 0.004(4) 0.022(3) -0.008(4)
C22A 0.066(4) 0.075(6) 0.065(4) 0.020(4) 0.043(4) 0.006(4)
O3A 0.051(3) 0.030(3) 0.040(3) -0.004(3) 0.025(3) -0.009(2)
C20A 0.063(3) 0.045(3) 0.066(3) 0.005(2) 0.042(2) -0.002(2)
O3B 0.051(3) 0.030(3) 0.040(3) -0.004(3) 0.025(3) -0.009(2)
C20B 0.063(3) 0.045(3) 0.066(3) 0.005(2) 0.042(2) -0.002(2)
C21B 0.063(3) 0.045(3) 0.066(3) 0.005(2) 0.042(2) -0.002(2)

loop_
_atom_type_symbol
_atom_type_description
_atom_type_scat_dispersion_real
_atom_type_scat_dispersion_imag
_atom_type_scat_source
C C 0.0180 0.0090 'International Tables Vol C Tables 4.2.6.8 and 6.1.1.4'
H H 0.0000 0.0000 'International Tables Vol C Tables 4.2.6.8 and 6.1.1.4'
N N 0.0310 0.0180 'International Tables Vol C Tables 4.2.6.8 and 6.1.1.4'
O O 0.0490 0.0320 'International Tables Vol C Tables 4.2.6.8 and 6.1.1.4'

loop_
_geom_angle_atom_site_label_1
_geom_angle_atom_site_label_2
_geom_angle_atom_site_label_3
_geom_angle
C9 N1 C12 124.0(4)
C9 N1 C8 120.1(4)
C12 N1 C8 115.5(4)
C13 N2 C11 127.2(4)
C13 N2 C10 119.6(5)
C11 N2 C10 113.1(4)
N1 C12 C1 111.6(4)
N1 C12 C11 108.5(4)
C1 C12 C11 109.9(4)
N1 C12 H12 108.9
C1 C12 H12 108.9
C11 C12 H12 108.9
O2 C13 N2 119.8(5)
O2 C13 C14 121.3(5)
N2 C13 C14 118.9(5)
C15 C16 C17 112.1(4)
C15 C16 H16C 109.2
C17 C16 H16C 109.2
C15 C16 H16D 109.2
C17 C16 H16D 109.2
H16C C16 H16D 107.9
C3 C2 C1 120.8(5)
C3 C2 H2 119.6
C1 C2 H2 119.6
C18 C19 C14 110.0(4)
C18 C19 H19A 109.7
C14 C19 H19A 109.7
C18 C19 H19B 109.7
C14 C19 H19B 109.7
H19A C19 H19B 108.2
O1 C9 N1 123.0(5)
O1 C9 C10 118.2(5)
N1 C9 C10 118.8(5)
C20 O3 C17 112.8(4)
C6 C1 C2 119.7(5)
C6 C1 C12 122.5(5)
C2 C1 C12 117.7(4)
N2 C11 C12 109.8(4)
N2 C11 H11A 109.7
C12 C11 H11A 109.7
N2 C11 H11B 109.7
C12 C11 H11B 109.7
H11A C11 H11B 108.2
N2 C10 C9 116.0(5)
N2 C10 H10A 108.3
C9 C10 H10A 108.3
N2 C10 H10B 108.3
C9 C10 H10B 108.3
H10A C10 H10B 107.4
C13 C14 C15 111.0(5)
C13 C14 C19 111.2(4)
C15 C14 C19 109.4(4)
C13 C14 H14 108.4
C15 C14 H14 108.4
C19 C14 H14 108.4
C6 C7 C8 111.3(5)
C6 C7 H7A 109.4
C8 C7 H7A 109.4
C6 C7 H7B 109.4
C8 C7 H7B 109.4
H7A C7 H7B 108.0
C14 C15 C16 110.8(5)
C14 C15 H15C 109.5
C16 C15 H15C 109.5
C14 C15 H15D 109.5
C16 C15 H15D 109.5
H15C C15 H15D 108.1
O3 C17 C18 106.8(4)
O3 C17 C16 111.1(5)
C18 C17 C16 112.1(5)
O3 C17 H17 108.9
C18 C17 H17 108.9
C16 C17 H17 108.9
C5 C6 C1 118.1(5)
C5 C6 C7 121.3(5)
C1 C6 C7 120.5(5)
C23 C22 C21 120.9(6)
C23 C22 H22 119.6
C21 C22 H22 119.6
C17 C18 C19 110.8(5)
C17 C18 H18A 109.5
C19 C18 H18A 109.5
C17 C18 H18B 109.5
C19 C18 H18B 109.5
H18A C18 H18B 108.1
N1 C8 C7 109.4(5)
N1 C8 H8A 109.8
C7 C8 H8A 109.8
N1 C8 H8B 109.8
C7 C8 H8B 109.8
H8A C8 H8B 108.2
C4 C5 C6 121.7(5)
C4 C5 H5 119.1
C6 C5 H5 119.1
C26 C21 C22 118.5(6)
C26 C21 C20 123.4(5)
C22 C21 C20 118.0(5)
C2 C3 C4 120.0(5)
C2 C3 H3 120.0
C4 C3 H3 120.0
C22 C23 C24 120.2(6)
C22 C23 H23 119.9
C24 C23 H23 119.9
O3 C20 C21 110.6(5)
O3 C20 H20A 109.5
C21 C20 H20A 109.5
O3 C20 H20B 109.5
C21 C20 H20B 109.5
H20A C20 H20B 108.1
C21 C26 C25 120.7(6)
C21 C26 H26 119.6
C25 C26 H26 119.6
C24 C25 C26 120.8(6)
C24 C25 H25 119.6
C26 C25 H25 119.6
C3 C4 C5 119.5(5)
C3 C4 H4 120.3
C5 C4 H4 120.3
C25 C24 C23 118.9(6)
C25 C24 H24 120.6
C23 C24 H24 120.6
C16A C15A C14A 112.1(5)
C16A C15A H15A 109.2
C14A C15A H15A 109.2
C16A C15A H15B 109.2
C14A C15A H15B 109.2
H15A C15A H15B 107.9
C17A C16A C15A 111.6(5)
C17A C16A H16A 109.3
C15A C16A H16A 109.3
C17A C16A H16B 109.3
C15A C16A H16B 109.3
H16A C16A H16B 108.0
C9A N1A C8A 120.0(5)
C9A N1A C12A 123.4(4)
C8A N1A C12A 116.2(4)
C13A N2A C10A 118.9(5)
C13A N2A C11A 126.8(5)
C10A N2A C11A 114.0(4)
O2A C13A N2A 119.1(5)
O2A C13A C14A 121.6(5)
N2A C13A C14A 119.2(5)
C6A C1A C2A 119.0(5)
C6A C1A C12A 123.0(5)
C2A C1A C12A 118.0(4)
N2A C10A C9A 115.8(5)
N2A C10A H10C 108.3
C9A C10A H10C 108.3
N2A C10A H10D 108.3
C9A C10A H10D 108.3
H10C C10A H10D 107.4
N2A C11A C12A 109.9(4)
N2A C11A H11C 109.7
C12A C11A H11C 109.7
N2A C11A H11D 109.7
C12A C11A H11D 109.7
H11C C11A H11D 108.2
O1A C9A N1A 122.5(5)
O1A C9A C10A 118.7(5)
N1A C9A C10A 118.9(5)
N1A C12A C11A 110.1(4)
N1A C12A C1A 111.2(4)
C11A C12A C1A 110.4(4)
N1A C12A H12A 108.4
C11A C12A H12A 108.4
C1A C12A H12A 108.4
C13A C14A C15A 109.8(5)
C13A C14A C19A 110.9(5)
C15A C14A C19A 110.5(5)
C13A C14A H14A 108.5
C15A C14A H14A 108.5
C19A C14A H14A 108.5
C18A C19A C14A 110.0(4)
C18A C19A H19C 109.7
C14A C19A H19C 109.7
C18A C19A H19D 109.7
C14A C19A H19D 109.7
H19C C19A H19D 108.2
C5A C6A C1A 119.6(6)
C5A C6A C7A 120.1(5)
C1A C6A C7A 120.2(5)
C3A C2A C1A 120.8(5)
C3A C2A H2A 119.6
C1A C2A H2A 119.6
C4A C5A C6A 121.3(6)
C4A C5A H5A 119.3
C6A C5A H5A 119.3
C5A C4A C3A 119.8(6)
C5A C4A H4A 120.1
C3A C4A H4A 120.1
N1A C8A C7A 109.8(5)
N1A C8A H8D 109.7
C7A C8A H8D 109.7
N1A C8A H8C 109.7
C7A C8A H8C 109.7
H8D C8A H8C 108.2
C6A C7A C8A 111.0(5)
C6A C7A H7C 109.4
C8A C7A H7C 109.4
C6A C7A H7D 109.4
C8A C7A H7D 109.4
H7C C7A H7D 108.0
C17A C18A C19A 112.4(5)
C17A C18A H18C 109.1
C19A C18A H18C 109.1
C17A C18A H18D 109.1
C19A C18A H18D 109.1
H18C C18A H18D 107.9
C26A C21A C22A 120.2(10)
C26A C21A C20A 118.1(9)
C22A C21A C20A 121.7(8)
O3B C17A C18A 88.3(9)
O3A C17A C18A 116.4(5)
O3B C17A C16A 130.2(10)
O3A C17A C16A 101.9(5)
C18A C17A C16A 110.4(5)
O3B C17A H17A 108.4
C18A C17A H17A 108.4
C16A C17A H17A 108.4
C2A C3A C4A 119.4(6)
C2A C3A H3A 120.3
C4A C3A H3A 120.3
C21A C26A C25A 121.5(8)
C25A C26A C21B 122.4(13)
C25A C26A H26A 118.8
C21B C26A H26A 118.8
C24A C23A C22A 120.9(6)
C24A C23A H23A 119.6
C22A C23A H23A 119.6
C23A C24A C25A 120.5(7)
C23A C24A H24A 119.7
C25A C24A H24A 119.7
C24A C25A C26A 118.4(7)
C24A C25A H25A 120.8
C26A C25A H25A 120.8
C23A C22A C21B 121.4(11)
C23A C22A C21A 118.4(7)
C23A C22A H22A 119.3
C21B C22A H22A 119.3
C20A O3A C17A 110.8(6)
O3A C20A C21A 107.9(9)
O3A C20A H20C 110.1
C21A C20A H20C 110.1
O3A C20A H20D 110.1
C21A C20A H20D 110.1
H20C C20A H20D 108.4
C17A O3B C20B 104.2(15)
O3B C20B C21B 102(2)
O3B C20B H20E 111.3
C21B C20B H20E 111.3
O3B C20B H20F 111.3
C21B C20B H20F 111.3
H20E C20B H20F 109.2
C22A C21B C26A 115.4(16)
C22A C21B C20B 97.6(14)
C26A C21B C20B 147(2)

loop_
_geom_bond_atom_site_label_1
_geom_bond_atom_site_label_2
_geom_bond_distance
O1 C9 1.232(6)
O2 C13 1.238(6)
N1 C9 1.356(7)
N1 C12 1.467(6)
N1 C8 1.471(6)
N2 C13 1.358(6)
N2 C11 1.452(7)
N2 C10 1.455(6)
C12 C1 1.519(7)
C12 C11 1.526(7)
C12 H12 1.0000
C13 C14 1.512(7)
C16 C15 1.526(8)
C16 C17 1.533(8)
C16 H16C 0.9900
C16 H16D 0.9900
C2 C3 1.374(7)
C2 C1 1.401(7)
C2 H2 0.9500
C19 C18 1.531(7)
C19 C14 1.540(7)
C19 H19A 0.9900
C19 H19B 0.9900
C9 C10 1.489(7)
O3 C20 1.405(6)
O3 C17 1.436(6)
C1 C6 1.396(7)
C11 H11A 0.9900
C11 H11B 0.9900
C10 H10A 0.9900
C10 H10B 0.9900
C14 C15 1.519(7)
C14 H14 1.0000
C7 C6 1.494(7)
C7 C8 1.504(8)
C7 H7A 0.9900
C7 H7B 0.9900
C15 H15C 0.9900
C15 H15D 0.9900
C17 C18 1.517(8)
C17 H17 1.0000
C6 C5 1.392(8)
C22 C23 1.376(8)
C22 C21 1.398(7)
C22 H22 0.9500
C18 H18A 0.9900
C18 H18B 0.9900
C8 H8A 0.9900
C8 H8B 0.9900
C5 C4 1.386(8)
C5 H5 0.9500
C21 C26 1.363(8)
C21 C20 1.502(8)
C3 C4 1.379(7)
C3 H3 0.9500
C23 C24 1.394(9)
C23 H23 0.9500
C20 H20A 0.9900
C20 H20B 0.9900
C26 C25 1.400(8)
C26 H26 0.9500
C25 C24 1.364(8)
C25 H25 0.9500
C4 H4 0.9500
C24 H24 0.9500
C15A C16A 1.523(7)
C15A C14A 1.528(7)
C15A H15A 0.9900
C15A H15B 0.9900
C16A C17A 1.517(8)
C16A H16A 0.9900
C16A H16B 0.9900
N1A C9A 1.362(7)
N1A C8A 1.458(7)
N1A C12A 1.465(6)
O1A C9A 1.234(6)
N2A C13A 1.364(7)
N2A C10A 1.443(7)
N2A C11A 1.452(6)
C13A O2A 1.227(6)
C13A C14A 1.518(8)
C1A C6A 1.394(7)
C1A C2A 1.400(7)
C1A C12A 1.523(7)
C10A C9A 1.499(7)
C10A H10C 0.9900
C10A H10D 0.9900
C11A C12A 1.521(7)
C11A H11C 0.9900
C11A H11D 0.9900
C12A H12A 1.0000
C14A C19A 1.535(8)
C14A H14A 1.0000
C19A C18A 1.527(8)
C19A H19C 0.9900
C19A H19D 0.9900
C6A C5A 1.382(8)
C6A C7A 1.507(8)
C2A C3A 1.385(7)
C2A H2A 0.9500
C5A C4A 1.375(9)
C5A H5A 0.9500
C4A C3A 1.392(8)
C4A H4A 0.9500
C8A C7A 1.509(8)
C8A H8D 0.9900
C8A H8C 0.9900
C7A H7C 0.9900
C7A H7D 0.9900
C18A C17A 1.511(9)
C18A H18C 0.9900
C18A H18D 0.9900
C21A C26A 1.330(12)
C21A C22A 1.412(12)
C21A C20A 1.526(14)
C17A O3B 1.418(19)
C17A O3A 1.466(8)
C17A H17A 1.0000
C3A H3A 0.9500
C26A C25A 1.384(9)
C26A C21B 1.410(12)
C26A H26A 0.9500
C23A C24A 1.360(10)
C23A C22A 1.367(10)
C23A H23A 0.9500
C24A C25A 1.383(8)
C24A H24A 0.9500
C25A H25A 0.9500
C22A C21B 1.40(2)
C22A H22A 0.9500
O3A C20A 1.411(10)
C20A H20C 0.9900
C20A H20D 0.9900
O3B C20B 1.54(3)
C20B C21B 1.523(12)
C20B H20E 0.9900
C20B H20F 0.9900

loop_
_geom_hbond_atom_site_label_D
_geom_hbond_atom_site_label_H
_geom_hbond_atom_site_label_A
_geom_hbond_site_symmetry_A
_geom_hbond_distance_DH
_geom_hbond_distance_HA
_geom_hbond_distance_DA
_geom_hbond_angle_DHA
C20 H20B O2 2_556 0.99 2.45 3.332(7) 148.5
C20A H20C O2A 2 0.99 2.60 3.567(10) 164.5
C20B H20F O2A 2 0.99 2.26 3.19(3) 156.3

loop_
_geom_torsion_atom_site_label_1
_geom_torsion_atom_site_label_2
_geom_torsion_atom_site_label_3
_geom_torsion_atom_site_label_4
_geom_torsion
C9 N1 C12 C1 -151.7(5)
C8 N1 C12 C1 36.5(6)
C9 N1 C12 C11 -30.5(7)
C8 N1 C12 C11 157.7(4)
C11 N2 C13 O2 178.1(5)
C10 N2 C13 O2 2.0(8)
C11 N2 C13 C14 -3.3(8)
C10 N2 C13 C14 -179.4(5)
C12 N1 C9 O1 -173.6(5)
C8 N1 C9 O1 -2.2(9)
C12 N1 C9 C10 8.5(8)
C8 N1 C9 C10 179.9(5)
C3 C2 C1 C6 2.1(8)
C3 C2 C1 C12 -179.0(5)
N1 C12 C1 C6 -2.5(7)
C11 C12 C1 C6 -122.8(5)
N1 C12 C1 C2 178.7(4)
C11 C12 C1 C2 58.4(6)
C13 N2 C11 C12 123.1(5)
C10 N2 C11 C12 -60.6(6)
N1 C12 C11 N2 55.0(5)
C1 C12 C11 N2 177.3(4)
C13 N2 C10 C9 -146.1(5)
C11 N2 C10 C9 37.3(7)
O1 C9 C10 N2 171.7(5)
N1 C9 C10 N2 -10.4(7)
O2 C13 C14 C15 -20.1(7)
N2 C13 C14 C15 161.4(5)
O2 C13 C14 C19 101.9(6)
N2 C13 C14 C19 -76.7(6)
C18 C19 C14 C13 176.5(4)
C18 C19 C14 C15 -60.6(6)
C13 C14 C15 C16 -178.4(4)
C19 C14 C15 C16 58.6(6)
C17 C16 C15 C14 -54.5(6)
C20 O3 C17 C18 158.3(5)
C20 O3 C17 C16 -79.2(6)
C15 C16 C17 O3 -67.5(6)
C15 C16 C17 C18 51.9(7)
C2 C1 C6 C5 -3.4(8)
C12 C1 C6 C5 177.8(5)
C2 C1 C6 C7 174.3(5)
C12 C1 C6 C7 -4.5(8)
C8 C7 C6 C5 156.6(5)
C8 C7 C6 C1 -21.0(7)
O3 C17 C18 C19 68.3(6)
C16 C17 C18 C19 -53.6(6)
C14 C19 C18 C17 58.2(6)
C9 N1 C8 C7 124.8(5)
C12 N1 C8 C7 -63.1(6)
C6 C7 C8 N1 52.4(6)
C1 C6 C5 C4 3.5(8)
C7 C6 C5 C4 -174.2(5)
C23 C22 C21 C26 -2.3(9)
C23 C22 C21 C20 173.4(6)
C1 C2 C3 C4 -0.8(8)
C21 C22 C23 C24 0.7(10)
C17 O3 C20 C21 173.5(5)
C26 C21 C20 O3 -9.0(9)
C22 C21 C20 O3 175.5(5)
C22 C21 C26 C25 2.0(9)
C20 C21 C26 C25 -173.4(6)
C21 C26 C25 C24 0.0(9)
C2 C3 C4 C5 0.8(8)
C6 C5 C4 C3 -2.2(9)
C26 C25 C24 C23 -1.6(10)
C22 C23 C24 C25 1.3(10)
C14A C15A C16A C17A -54.9(7)
C10A N2A C13A O2A 3.7(8)
C11A N2A C13A O2A 177.6(5)
C10A N2A C13A C14A -179.0(5)
C11A N2A C13A C14A -5.1(8)
C13A N2A C10A C9A -147.8(5)
C11A N2A C10A C9A 37.5(7)
C13A N2A C11A C12A 126.6(5)
C10A N2A C11A C12A -59.2(6)
C8A N1A C9A O1A -1.6(8)
C12A N1A C9A O1A -173.9(5)
C8A N1A C9A C10A 179.6(5)
C12A N1A C9A C10A 7.3(8)
N2A C10A C9A O1A 170.6(5)
N2A C10A C9A N1A -10.6(8)
C9A N1A C12A C11A -28.3(7)
C8A N1A C12A C11A 159.1(5)
C9A N1A C12A C1A -151.0(5)
C8A N1A C12A C1A 36.4(6)
N2A C11A C12A N1A 52.6(5)
N2A C11A C12A C1A 175.8(4)
C6A C1A C12A N1A -1.7(7)
C2A C1A C12A N1A 178.5(4)
C6A C1A C12A C11A -124.2(5)
C2A C1A C12A C11A 56.0(6)
O2A C13A C14A C15A -24.5(8)
N2A C13A C14A C15A 158.3(5)
O2A C13A C14A C19A 97.9(7)
N2A C13A C14A C19A -79.2(7)
C16A C15A C14A C13A 177.6(5)
C16A C15A C14A C19A 55.0(7)
C13A C14A C19A C18A -177.2(5)
C15A C14A C19A C18A -55.2(7)
C2A C1A C6A C5A -1.2(8)
C12A C1A C6A C5A 179.0(5)
C2A C1A C6A C7A 174.3(5)
C12A C1A C6A C7A -5.5(8)
C6A C1A C2A C3A 0.3(8)
C12A C1A C2A C3A -179.9(5)
C1A C6A C5A C4A 1.1(9)
C7A C6A C5A C4A -174.4(5)
C6A C5A C4A C3A -0.2(9)
C9A N1A C8A C7A 124.0(5)
C12A N1A C8A C7A -63.2(6)
C5A C6A C7A C8A 155.6(5)
C1A C6A C7A C8A -19.8(7)
N1A C8A C7A C6A 51.7(6)
C14A C19A C18A C17A 57.1(7)
C19A C18A C17A O3B 76.0(9)
C19A C18A C17A O3A 58.9(7)
C19A C18A C17A C16A -56.7(7)
C15A C16A C17A O3B -51.0(13)
C15A C16A C17A O3A -69.6(6)
C15A C16A C17A C18A 54.8(7)
C1A C2A C3A C4A 0.6(8)
C5A C4A C3A C2A -0.7(8)
C22A C21A C26A C25A -3.8(19)
C20A C21A C26A C25A 175.5(9)
C22A C21A C26A C21B 96(15)
C20A C21A C26A C21B -85(14)
C22A C23A C24A C25A -1.1(11)
C23A C24A C25A C26A 0.6(10)
C21A C26A C25A C24A 1.9(13)
C21B C26A C25A C24A -6(3)
C24A C23A C22A C21B 7(3)
C24A C23A C22A C21A -0.6(13)
C26A C21A C22A C23A 3.1(19)
C20A C21A C22A C23A -176.2(10)
C26A C21A C22A C21B -113(17)
C20A C21A C22A C21B 68(15)
O3B C17A O3A C20A 37.7(15)
C18A C17A O3A C20A 70.7(8)
C16A C17A O3A C20A -169.1(6)
C17A O3A C20A C21A 172.9(6)
C26A C21A C20A O3A 88.9(14)
C22A C21A C20A O3A -91.8(14)
O3A C17A O3B C20B -50.1(17)
C18A C17A O3B C20B 159.1(16)
C16A C17A O3B C20B -85.4(18)
C17A O3B C20B C21B 164(3)
C23A C22A C21B C26A -12(6)
C21A C22A C21B C26A 56(12)
C23A C22A C21B C20B 166.3(18)
C21A C22A C21B C20B -126(19)
C21A C26A C21B C22A -73(12)
C25A C26A C21B C22A 11(6)
C21A C26A C21B C20B 11E1(2)
C25A C26A C21B C20B -165(7)
O3B C20B C21B C22A 179(3)
O3B C20B C21B C26A -4(10)
